data_7251820
loop_
_publ_author_name
'Marasinghe, Aloka A.'
'Averkiev, Boris B.'
'Aaker\"oy, Christer B.'

_publ_section_title
;
 Modulating some photophysical properties of cocrystals
;
_journal_issue 16
_journal_name_full CrystEngComm
_journal_page_first 2548
_journal_page_last 2559
_journal_paper_doi 10.1039/D6CE00063K
_journal_volume 28
_journal_year 2026
_chemical_formula_moiety 'C8 H9 N3 O3, C9 H11 N O2'
_chemical_formula_sum 'C17 H20 N4 O5'
_chemical_formula_weight 360.37
_space_group_crystal_system monoclinic
_space_group_IT_number 15
_space_group_name_Hall '-C 2yc'
_space_group_name_H-M_alt 'C 1 2/c 1'
_atom_sites_solution_hydrogens mixed
_atom_sites_solution_primary dual
_audit_creation_date 2023-11-04
_audit_creation_method
;
Olex2 1.5-ac5-024
(compiled 2022.04.12 svn.rca3783a0 for Rigaku Oxford Diffraction, GUI svn.r6498)
;
_audit_update_record
;
2025-12-21 deposited with the CCDC.	2026-03-16 downloaded from the CCDC.
;
_cell_angle_alpha 90
_cell_angle_beta 100.391(4)
_cell_angle_gamma 90
_cell_formula_units_Z 8
_cell_length_a 24.8829(8)
_cell_length_b 6.1032(2)
_cell_length_c 23.3288(12)
_cell_measurement_reflns_used 3176
_cell_measurement_temperature 295.0(4)
_cell_measurement_theta_max 73.0320
_cell_measurement_theta_min 3.5860
_cell_volume 3484.7(2)
_computing_cell_refinement 'CrysAlisPro 1.171.42.102a (Rigaku OD, 2023)'
_computing_data_collection 'CrysAlisPro 1.171.42.102a (Rigaku OD, 2023)'
_computing_data_reduction 'CrysAlisPro 1.171.42.102a (Rigaku OD, 2023)'
_computing_molecular_graphics 'Olex2 1.5-ac5-024 (Dolomanov et al., 2009)'
_computing_publication_material 'Olex2 1.5-ac5-024 (Dolomanov et al., 2009)'
_computing_structure_refinement 'SHELXL 2018/3 (Sheldrick, 2015)'
_computing_structure_solution 'SHELXT 2018/2 (Sheldrick, 2018)'
_diffrn_ambient_environment air
_diffrn_ambient_temperature 295.0(4)
_diffrn_detector 'Hybrid Pixel Array Detector'
_diffrn_detector_area_resol_mean 10.0000
_diffrn_detector_type HyPix
_diffrn_measured_fraction_theta_full 0.997
_diffrn_measured_fraction_theta_max 0.957
_diffrn_measurement_details
;
List of Runs (angles in degrees, time in seconds):

  # Type    Start    End  Width  t~exp~   \w     \q     \k     \f   Frames
#--------------------------------------------------------------------------
  1  \w    -75.00 -50.00   0.50   50.00    --  -91.75  68.00 154.00   50
  2  \w   -157.00-130.00   0.50   50.00    --  -91.75 -68.00  21.00   54
  3  \w    -51.00 -26.00   0.50   50.00    --  -91.75  45.00 -60.00   50
  4  \w    -49.00 -22.00   0.50   50.00    --  -91.75  45.00   0.00   54
  5  \w    -67.00  17.00   0.50   12.00    --  -47.73  68.00 154.00  168
  6  \w    -25.00  27.00   0.50   12.00    --  -47.73  19.00 -60.00  104
  7  \w   -118.00 -29.00   0.50   12.00    --  -47.73 -68.00  21.00  178
  8  \w     93.00 118.00   0.50   12.00    --   47.73  68.00 154.00   50
  9  \w      7.00  49.00   0.50   12.00    --   47.73 -68.00  21.00   84
 10  \w     42.00  70.00   0.50   12.00    --   47.73  68.00 154.00   56
 11  \w     94.00 178.00   0.50   50.00    --  113.25  68.00 154.00  168
 12  \w     42.00  67.00   0.50   50.00    --  113.25 -68.00  21.00   50
 13  \w     94.00 127.00   0.50   50.00    --  113.25  77.00  90.00   66
 14  \w    137.00 178.00   0.50   50.00    --  113.25  77.00  90.00   82
 15  \w    107.00 140.00   0.50   50.00    --  113.25  45.00-120.00   66
 16  \w     52.00  79.00   0.50   50.00    --  113.25 -94.00-120.00   54
 17  \w     42.00  69.00   0.50   50.00    --  113.25 -61.00-120.00   54
 18  \w     42.00  67.00   0.50   50.00    --  113.25 -61.00  60.00   50
 19  \w     49.00 105.00   0.50   50.00    --  113.25 -77.00  60.00  112
 20  \w     43.00  70.00   0.50   50.00    --  113.25 -61.00 150.00   54
 21  \w     42.00  67.00   0.50   50.00    --  113.25 -61.00 -90.00   50
 22  \w    104.00 139.00   0.50   50.00    --  113.25  45.00-150.00   70
 23  \w    104.00 157.00   0.50   50.00    --  113.25  45.00 -90.00  106
 24  \w    153.00 178.00   0.50   50.00    --  113.25  45.00-150.00   50
 25  \w     44.00  86.00   0.50   50.00    --  113.25 -94.00  60.00   84
 26  \w     50.00  77.00   0.50   50.00    --  113.25 -77.00 120.00   54
 27  \w     46.00 111.00   0.50   50.00    --  113.25-125.00  30.00  130
 28  \w     49.00 111.00   0.50   50.00    --  113.25-125.00-150.00  124
 29  \w    147.00 176.00   0.50   50.00    --  113.25  45.00-120.00   58
;
_diffrn_measurement_device 'four-circle diffractometer'
_diffrn_measurement_device_type 'XtaLAB Synergy, Dualflex, HyPix'
_diffrn_measurement_method '\w scans'
_diffrn_orient_matrix_type 'CrysAlisPro convention (1999,Acta A55,543-557)'
_diffrn_orient_matrix_UB_11 0.0038099000
_diffrn_orient_matrix_UB_12 0.0061890000
_diffrn_orient_matrix_UB_13 0.0666470000
_diffrn_orient_matrix_UB_21 -0.0402496000
_diffrn_orient_matrix_UB_22 0.1938423000
_diffrn_orient_matrix_UB_23 -0.0064452000
_diffrn_orient_matrix_UB_31 -0.0482502000
_diffrn_orient_matrix_UB_32 -0.1614168000
_diffrn_orient_matrix_UB_33 -0.0051392000
_diffrn_radiation_monochromator mirror
_diffrn_radiation_probe x-ray
_diffrn_radiation_type 'Cu K\a'
_diffrn_radiation_wavelength 1.54184
_diffrn_reflns_av_R_equivalents 0.0429
_diffrn_reflns_av_unetI/netI 0.0435
_diffrn_reflns_Laue_measured_fraction_full 0.997
_diffrn_reflns_Laue_measured_fraction_max 0.957
_diffrn_reflns_limit_h_max 31
_diffrn_reflns_limit_h_min -31
_diffrn_reflns_limit_k_max 7
_diffrn_reflns_limit_k_min -7
_diffrn_reflns_limit_l_max 29
_diffrn_reflns_limit_l_min -28
_diffrn_reflns_number 11779
_diffrn_reflns_point_group_measured_fraction_full 0.997
_diffrn_reflns_point_group_measured_fraction_max 0.957
_diffrn_reflns_theta_full 67.684
_diffrn_reflns_theta_max 80.128
_diffrn_reflns_theta_min 3.612
_diffrn_source 'micro-focus sealed X-ray tube'
_diffrn_source_type 'PhotonJet (Cu) X-ray Source'
_exptl_absorpt_coefficient_mu 0.862
_exptl_absorpt_correction_T_max 1.00000
_exptl_absorpt_correction_T_min 0.74853
_exptl_absorpt_correction_type multi-scan
_exptl_absorpt_process_details
;
CrysAlisPro 1.171.42.102a (Rigaku Oxford Diffraction, 2023)
Empirical absorption correction using spherical harmonics,
implemented in SCALE3 ABSPACK scaling algorithm.
;
_exptl_crystal_colour orange
_exptl_crystal_colour_primary orange
_exptl_crystal_density_diffrn 1.374
_exptl_crystal_description plate
_exptl_crystal_F_000 1520
_exptl_crystal_recrystallization_method 'crystallized from dichloromethane'
_exptl_crystal_size_max 0.132
_exptl_crystal_size_mid 0.06
_exptl_crystal_size_min 0.019
_refine_diff_density_max 0.207
_refine_diff_density_min -0.201
_refine_diff_density_rms 0.050
_refine_ls_extinction_method none
_refine_ls_goodness_of_fit_ref 1.048
_refine_ls_hydrogen_treatment mixed
_refine_ls_matrix_type full
_refine_ls_number_parameters 246
_refine_ls_number_reflns 3650
_refine_ls_number_restraints 0
_refine_ls_restrained_S_all 1.048
_refine_ls_R_factor_all 0.0938
_refine_ls_R_factor_gt 0.0655
_refine_ls_shift/su_max 0.000
_refine_ls_shift/su_mean 0.000
_refine_ls_structure_factor_coef Fsqd
_refine_ls_weighting_details 'w=1/[\s^2^(Fo^2^)+(0.1122P)^2^+1.2324P] where P=(Fo^2^+2Fc^2^)/3'
_refine_ls_weighting_scheme calc
_refine_ls_wR_factor_gt 0.1849
_refine_ls_wR_factor_ref 0.2083
_reflns_Friedel_coverage 0.000
_reflns_number_gt 2357
_reflns_number_total 3650
_reflns_threshold_expression 'I > 2\s(I)'
_cod_data_source_file d6ce00063k2.cif
_cod_data_source_block exp_795
_cod_depositor_comments 'Adding full bibliography for 7251818--7251826.cif.'
_cod_database_code 7251820
_shelx_shelxl_version_number 2018/3
_chemical_oxdiff_formula C17H20N4O5
_shelx_space_group_comment
;
The symmetry employed for this shelxl refinement is uniquely defined
by the following loop, which should always be used as a source of
symmetry information in preference to the above space-group names.
They are only intended as comments.
;
_shelx_estimated_absorpt_t_max 0.984
_shelx_estimated_absorpt_t_min 0.895
_olex2_refinement_description
;
1. Fixed Uiso
 At 1.2 times of:
  All C(H) groups, All C(H,H) groups
 At 1.5 times of:
  All C(H,H,H) groups
2.a Secondary CH2 refined with riding coordinates:
 C13(H13A,H13B)
2.b Aromatic/amide H refined with riding coordinates:
 C3(H3), C5(H5), C6(H6), C16(H16), C18(H18), C19(H19), C20(H20)
2.c Idealised Me refined as rotating group:
 C14(H14A,H14B,H14C), C25(H25A,H25B,H25C), C26(H26A,H26B,H26C)
;
_olex2_submission_special_instructions 'No special instructions were received'
_oxdiff_exptl_absorpt_empirical_details
;
Empirical correction (ABSPACK) includes:
- Absorption correction using spherical harmonics
- Frame scaling
;
_oxdiff_exptl_absorpt_empirical_full_max 1.558
_oxdiff_exptl_absorpt_empirical_full_min 0.564

loop_
_space_group_symop_operation_xyz
'x, y, z'
'-x, y, -z+1/2'
'x+1/2, y+1/2, z'
'-x+1/2, y+1/2, -z+1/2'
'-x, -y, -z'
'x, -y, z-1/2'
'-x+1/2, -y+1/2, -z'
'x+1/2, -y+1/2, z-1/2'

loop_
_atom_site_label
_atom_site_type_symbol
_atom_site_fract_x
_atom_site_fract_y
_atom_site_fract_z
_atom_site_U_iso_or_equiv
_atom_site_adp_type
_atom_site_occupancy
_atom_site_site_symmetry_order
_atom_site_calc_flag
_atom_site_refinement_flags_posn
_atom_site_refinement_flags_adp
_atom_site_refinement_flags_occupancy
_atom_site_disorder_assembly
_atom_site_disorder_group
C1 C 0.41491(10) 0.5859(5) 0.50201(13) 0.0624(7) Uani 1 1 d . . . . .
N2 N 0.39162(9) 0.3914(4) 0.48730(11) 0.0658(6) Uani 1 1 d . . . . .
C3 C 0.40073(10) 0.2907(5) 0.43991(14) 0.0674(7) Uani 1 1 d . . . . .
H3 H 0.383910 0.156712 0.429672 0.081 Uiso 1 1 calc R U . . .
H22 H 0.3438(19) 0.259(8) 0.520(2) 0.135(16) Uiso 1 1 d . . . . .
C4 C 0.43470(10) 0.3794(5) 0.40507(13) 0.0659(7) Uani 1 1 d . . . . .
H10 H 0.3822(15) 0.600(6) 0.5713(16) 0.085(10) Uiso 1 1 d . . . . .
C5 C 0.45819(11) 0.5822(5) 0.41878(14) 0.0682(7) Uani 1 1 d . . . . .
H5 H 0.480034 0.646193 0.394991 0.082 Uiso 1 1 calc R U . . .
C6 C 0.44891(10) 0.6876(5) 0.46781(13) 0.0652(7) Uani 1 1 d . . . . .
H6 H 0.464696 0.823200 0.478305 0.078 Uiso 1 1 calc R U . . .
N7 N 0.44331(10) 0.2587(5) 0.35395(12) 0.0762(7) Uani 1 1 d . . . . .
O8 O 0.47124(10) 0.3440(4) 0.32201(12) 0.0953(7) Uani 1 1 d . . . . .
O9 O 0.42311(10) 0.0755(4) 0.34512(12) 0.0920(7) Uani 1 1 d . . . . .
N10 N 0.40332(10) 0.6698(4) 0.55333(12) 0.0689(6) Uani 1 1 d . . . . .
C11 C 0.42586(11) 0.8483(5) 0.58474(14) 0.0679(7) Uani 1 1 d . . . . .
O12 O 0.45824(9) 0.9701(4) 0.56718(10) 0.0813(6) Uani 1 1 d . . . . .
C13 C 0.40884(12) 0.8742(6) 0.64268(15) 0.0782(8) Uani 1 1 d . . . . .
H13A H 0.419724 0.744408 0.665901 0.094 Uiso 1 1 calc R U . . .
H13B H 0.369314 0.883941 0.636748 0.094 Uiso 1 1 calc R U . . .
C14 C 0.43295(15) 1.0731(7) 0.67621(19) 0.0969(11) Uani 1 1 d . . . . .
H14A H 0.419280 1.203277 0.655481 0.145 Uiso 1 1 calc R U . . .
H14B H 0.472035 1.069040 0.680434 0.145 Uiso 1 1 calc R U . . .
H14C H 0.422875 1.073488 0.714040 0.145 Uiso 1 1 calc R U . . .
C15 C 0.25965(10) 0.0847(4) 0.59691(12) 0.0579(6) Uani 1 1 d . . . . .
C16 C 0.23540(10) 0.1489(4) 0.64344(12) 0.0581(6) Uani 1 1 d . . . . .
H16 H 0.243970 0.284356 0.660981 0.070 Uiso 1 1 calc R U . . .
C17 C 0.19803(10) 0.0104(4) 0.66413(12) 0.0584(6) Uani 1 1 d . . . . .
C18 C 0.18593(10) -0.1903(4) 0.63543(13) 0.0625(7) Uani 1 1 d . . . . .
H18 H 0.160721 -0.284211 0.647504 0.075 Uiso 1 1 calc R U . . .
C19 C 0.21079(11) -0.2506(5) 0.58961(14) 0.0692(8) Uani 1 1 d . . . . .
H19 H 0.202434 -0.385060 0.571432 0.083 Uiso 1 1 calc R U . . .
C20 C 0.24776(11) -0.1142(5) 0.57052(14) 0.0701(7) Uani 1 1 d . . . . .
H20 H 0.264634 -0.156779 0.539828 0.084 Uiso 1 1 calc R U . . .
C21 C 0.30057(10) 0.2322(4) 0.57699(13) 0.0616(6) Uani 1 1 d . . . . .
O22 O 0.31759(10) 0.1568(4) 0.53057(10) 0.0853(7) Uani 1 1 d . . . . .
O23 O 0.31714(8) 0.4019(3) 0.60075(10) 0.0755(6) Uani 1 1 d . . . . .
N24 N 0.17351(11) 0.0684(4) 0.71044(12) 0.0752(7) Uani 1 1 d . . . . .
C25 C 0.19050(14) 0.2617(6) 0.74412(16) 0.0876(10) Uani 1 1 d . . . . .
H25A H 0.227310 0.242902 0.764551 0.131 Uiso 1 1 calc R U . . .
H25B H 0.166731 0.285314 0.771695 0.131 Uiso 1 1 calc R U . . .
H25C H 0.188811 0.385918 0.718616 0.131 Uiso 1 1 calc R U . . .
C26 C 0.14374(14) -0.0926(5) 0.73802(16) 0.0809(9) Uani 1 1 d . . . . .
H26A H 0.131341 -0.027107 0.770707 0.121 Uiso 1 1 calc R U . . .
H26B H 0.167299 -0.214023 0.751142 0.121 Uiso 1 1 calc R U . . .
H26C H 0.112857 -0.143432 0.710463 0.121 Uiso 1 1 calc R U . . .

loop_
_atom_site_aniso_label
_atom_site_aniso_U_11
_atom_site_aniso_U_22
_atom_site_aniso_U_33
_atom_site_aniso_U_23
_atom_site_aniso_U_13
_atom_site_aniso_U_12
C1 0.0472(12) 0.0662(15) 0.0760(17) 0.0106(13) 0.0170(11) -0.0021(11)
N2 0.0546(11) 0.0643(13) 0.0821(16) 0.0080(12) 0.0221(11) -0.0042(10)
C3 0.0550(13) 0.0640(16) 0.087(2) 0.0056(14) 0.0218(13) -0.0016(12)
C4 0.0543(13) 0.0705(17) 0.0753(17) 0.0075(14) 0.0179(12) 0.0020(12)
C5 0.0542(13) 0.0753(18) 0.0788(19) 0.0150(14) 0.0219(12) -0.0020(12)
C6 0.0533(13) 0.0661(16) 0.0792(18) 0.0106(14) 0.0205(12) -0.0064(12)
N7 0.0631(13) 0.0814(17) 0.0880(18) 0.0067(14) 0.0242(12) 0.0086(12)
O8 0.0920(15) 0.1025(18) 0.1028(18) 0.0061(14) 0.0482(14) 0.0056(13)
O9 0.0833(14) 0.0853(16) 0.112(2) -0.0159(13) 0.0295(13) -0.0052(12)
N10 0.0607(12) 0.0685(14) 0.0834(16) 0.0043(13) 0.0287(12) -0.0088(11)
C11 0.0540(13) 0.0676(16) 0.0846(19) 0.0067(15) 0.0190(13) -0.0007(12)
O12 0.0766(13) 0.0796(13) 0.0940(16) -0.0025(11) 0.0321(11) -0.0204(11)
C13 0.0653(16) 0.087(2) 0.088(2) 0.0014(17) 0.0284(15) 0.0045(15)
C14 0.089(2) 0.101(3) 0.108(3) -0.014(2) 0.036(2) 0.010(2)
C15 0.0502(12) 0.0557(14) 0.0704(16) 0.0017(12) 0.0174(11) -0.0053(10)
C16 0.0527(12) 0.0545(13) 0.0690(16) 0.0015(12) 0.0163(11) -0.0030(10)
C17 0.0497(12) 0.0578(14) 0.0702(16) 0.0062(12) 0.0179(11) 0.0021(10)
C18 0.0549(13) 0.0567(14) 0.0784(17) 0.0041(13) 0.0183(12) -0.0073(11)
C19 0.0671(16) 0.0555(14) 0.088(2) -0.0074(14) 0.0226(14) -0.0137(12)
C20 0.0661(15) 0.0690(17) 0.0808(19) -0.0071(14) 0.0280(14) -0.0108(13)
C21 0.0548(13) 0.0581(14) 0.0751(17) 0.0014(13) 0.0205(12) -0.0044(11)
O22 0.0938(15) 0.0806(14) 0.0942(16) -0.0140(12) 0.0513(13) -0.0295(12)
O23 0.0711(11) 0.0620(11) 0.1007(16) -0.0065(11) 0.0347(11) -0.0150(9)
N24 0.0827(15) 0.0646(14) 0.0884(18) -0.0057(12) 0.0427(13) -0.0104(12)
C25 0.087(2) 0.089(2) 0.094(2) -0.0182(19) 0.0391(18) -0.0144(18)
C26 0.0831(19) 0.0762(19) 0.093(2) 0.0091(17) 0.0405(17) -0.0068(16)

loop_
_atom_type_symbol
_atom_type_description
_atom_type_scat_dispersion_real
_atom_type_scat_dispersion_imag
_atom_type_scat_source
C C 0.0181 0.0091 'International Tables Vol C Tables 4.2.6.8 and 6.1.1.4'
H H 0.0000 0.0000 'International Tables Vol C Tables 4.2.6.8 and 6.1.1.4'
N N 0.0311 0.0180 'International Tables Vol C Tables 4.2.6.8 and 6.1.1.4'
O O 0.0492 0.0322 'International Tables Vol C Tables 4.2.6.8 and 6.1.1.4'

loop_
_geom_angle_atom_site_label_1
_geom_angle_atom_site_label_2
_geom_angle_atom_site_label_3
_geom_angle
_geom_angle_site_symmetry_1
_geom_angle_site_symmetry_3
_geom_angle_publ_flag
N2 C1 C6 121.5(3) . . ?
N2 C1 N10 113.8(2) . . ?
N10 C1 C6 124.7(3) . . ?
C3 N2 C1 119.7(2) . . ?
N2 C3 C4 121.7(3) . . ?
C3 C4 N7 118.7(3) . . ?
C5 C4 C3 119.5(3) . . ?
C5 C4 N7 121.8(3) . . ?
C6 C5 C4 119.1(3) . . ?
C5 C6 C1 118.4(3) . . ?
O8 N7 C4 118.0(3) . . ?
O8 N7 O9 123.1(3) . . ?
O9 N7 C4 118.9(3) . . ?
C11 N10 C1 128.9(2) . . ?
N10 C11 C13 114.2(2) . . ?
O12 C11 N10 122.3(3) . . ?
O12 C11 C13 123.4(3) . . ?
C11 C13 C14 113.7(3) . . ?
C16 C15 C21 119.3(2) . . ?
C20 C15 C16 120.8(2) . . ?
C20 C15 C21 119.9(2) . . ?
C15 C16 C17 120.4(2) . . ?
C18 C17 C16 117.4(2) . . ?
N24 C17 C16 121.9(2) . . ?
N24 C17 C18 120.7(2) . . ?
C19 C18 C17 121.0(2) . . ?
C20 C19 C18 120.7(3) . . ?
C15 C20 C19 119.6(3) . . ?
O22 C21 C15 112.6(2) . . ?
O23 C21 C15 124.6(3) . . ?
O23 C21 O22 122.8(2) . . ?
C17 N24 C25 120.7(2) . . ?
C17 N24 C26 120.5(2) . . ?
C25 N24 C26 115.9(3) . . ?

loop_
_geom_bond_atom_site_label_1
_geom_bond_atom_site_label_2
_geom_bond_distance
_geom_bond_site_symmetry_2
_geom_bond_publ_flag
C1 N2 1.338(4) . ?
C1 C6 1.407(4) . ?
C1 N10 1.380(4) . ?
N2 C3 1.320(4) . ?
C3 C4 1.384(4) . ?
C4 C5 1.381(4) . ?
C4 N7 1.450(4) . ?
C5 C6 1.368(4) . ?
N7 O8 1.223(3) . ?
N7 O9 1.228(3) . ?
N10 C11 1.375(4) . ?
C11 O12 1.220(3) . ?
C11 C13 1.496(4) . ?
C13 C14 1.509(5) . ?
C15 C16 1.390(4) . ?
C15 C20 1.369(4) . ?
C15 C21 1.495(3) . ?
C16 C17 1.405(3) . ?
C17 C18 1.403(4) . ?
C17 N24 1.379(4) . ?
C18 C19 1.378(4) . ?
C19 C20 1.373(4) . ?
C21 O22 1.315(3) . ?
C21 O23 1.211(3) . ?
N24 C25 1.438(4) . ?
N24 C26 1.449(4) . ?

loop_
_geom_hbond_atom_site_label_D
_geom_hbond_atom_site_label_H
_geom_hbond_atom_site_label_A
_geom_hbond_distance_DH
_geom_hbond_distance_HA
_geom_hbond_distance_DA
_geom_hbond_angle_DHA
_geom_hbond_site_symmetry_A
_geom_hbond_publ_flag
O22 H22 N2 0.96(5) 1.73(5) 2.671(3) 164(4) . yes
N10 H10 O23 0.84(4) 2.23(4) 3.058(3) 168(3) . yes
